data_4509937
loop_
_publ_author_name
'Gong, Yun'
'Shi, Hui-Fang'
'Jiang, Peng-Gang'
'Hua, Wei'
'Lin, Jian-Hua'

_publ_section_title
;
 Metal(II)-Induced Coordination Polymer Based on
 4-(5-(Pyridin-4-yl)-4H-1,2,4-triazol-3-yl)benzoate as an Electrocatalyst
 for Water Splitting
;
_journal_issue 2
_journal_name_full 'Crystal Growth &amp; Design'
_journal_page_first 649
_journal_paper_doi 10.1021/cg401529u
_journal_volume 14
_journal_year 2014
_chemical_formula_sum 'C56 H42 N16 O11 Zn2'
_chemical_formula_weight 1245.80
_chemical_name_systematic
; 
 ? 
;
_space_group_IT_number 14
_symmetry_cell_setting monoclinic
_symmetry_space_group_name_Hall '-P 2ybc'
_symmetry_space_group_name_H-M 'P 1 21/c 1'
_atom_sites_solution_hydrogens geom
_atom_sites_solution_primary direct
_atom_sites_solution_secondary difmap
_audit_creation_method SHELXL-97
_cell_angle_alpha 90.00
_cell_angle_beta 90.1140(10)
_cell_angle_gamma 90.00
_cell_formula_units_Z 2
_cell_length_a 8.9676(8)
_cell_length_b 24.598(2)
_cell_length_c 12.6341(11)
_cell_measurement_reflns_used 2448
_cell_measurement_temperature 298(2)
_cell_measurement_theta_max 20.881
_cell_measurement_theta_min 2.311
_cell_volume 2786.9(4)
_computing_cell_refinement 'Bruker SMART'
_computing_data_collection 'Bruker SMART'
_computing_data_reduction 'Bruker SAINT'
_computing_molecular_graphics 'SHELXTL (Sheldrick, 2008)'
_computing_publication_material 'publCIF (Westrip, 2010)'
_computing_structure_refinement 'SHELXTL (Sheldrick, 2008)'
_computing_structure_solution 'SHELXTL (Sheldrick, 2008)'
_diffrn_ambient_temperature 298(2)
_diffrn_measured_fraction_theta_full 0.998
_diffrn_measured_fraction_theta_max 0.998
_diffrn_measurement_device_type 'Bruker SMART APEX CCD'
_diffrn_measurement_method 'phi and omega scans'
_diffrn_radiation_monochromator graphite
_diffrn_radiation_source 'fine-focus sealed tube'
_diffrn_radiation_type MoK\a
_diffrn_radiation_wavelength 0.71073
_diffrn_reflns_av_R_equivalents 0.0709
_diffrn_reflns_av_unetI/netI 0.0832
_diffrn_reflns_limit_h_max 7
_diffrn_reflns_limit_h_min -10
_diffrn_reflns_limit_k_max 29
_diffrn_reflns_limit_k_min -29
_diffrn_reflns_limit_l_max 14
_diffrn_reflns_limit_l_min -15
_diffrn_reflns_number 14513
_diffrn_reflns_theta_full 25.02
_diffrn_reflns_theta_max 25.02
_diffrn_reflns_theta_min 2.31
_exptl_absorpt_coefficient_mu 0.937
_exptl_absorpt_correction_T_max 0.88
_exptl_absorpt_correction_T_min 0.75
_exptl_absorpt_correction_type multi-scan
_exptl_absorpt_process_details 'SADABS (Sheldrick, 1996)'
_exptl_crystal_colour colorless
_exptl_crystal_density_diffrn 1.485
_exptl_crystal_density_method 'not measured'
_exptl_crystal_description block
_exptl_crystal_F_000 1276
_exptl_crystal_size_max 0.42
_exptl_crystal_size_mid 0.22
_exptl_crystal_size_min 0.15
_refine_diff_density_max 0.870
_refine_diff_density_min -0.457
_refine_diff_density_rms 0.087
_refine_ls_extinction_method none
_refine_ls_goodness_of_fit_ref 1.037
_refine_ls_hydrogen_treatment constr
_refine_ls_matrix_type full
_refine_ls_number_parameters 388
_refine_ls_number_reflns 4904
_refine_ls_number_restraints 0
_refine_ls_restrained_S_all 1.037
_refine_ls_R_factor_all 0.1113
_refine_ls_R_factor_gt 0.0711
_refine_ls_shift/su_max 0.000
_refine_ls_shift/su_mean 0.000
_refine_ls_structure_factor_coef Fsqd
_refine_ls_weighting_details 'calc w=1/[\s^2^(Fo^2^)+(0.1007P)^2^+0.0000P] where P=(Fo^2^+2Fc^2^)/3'
_refine_ls_weighting_scheme calc
_refine_ls_wR_factor_gt 0.1805
_refine_ls_wR_factor_ref 0.1980
_reflns_number_gt 3011
_reflns_number_total 4904
_reflns_threshold_expression >2sigma(I)
_cod_data_source_file cg401529u_si_002.cif
_cod_data_source_block 120518f
_cod_depositor_comments
;
The following automatic conversions were performed:

'_symmetry_cell_setting' value 'Monoclinic' changed to 'monoclinic'
according to
/usr/data/users/saulius/automatic-downloads/current/ACS/lib/dictionaries/cif_core.dic
dictionary named 'cif_core.dic' version 2.4.2 from 2011-04-26.

Automatic conversion script
Id: cif_fix_values 2281 2013-09-26 08:29:07Z andrius 
;
_cod_original_sg_symbol_H-M P2(1)/c
_cod_database_code 4509937

loop_
_symmetry_equiv_pos_as_xyz
'x, y, z'
'-x, y+1/2, -z+1/2'
'-x, -y, -z'
'x, -y-1/2, z-1/2'

loop_
_atom_site_label
_atom_site_type_symbol
_atom_site_fract_x
_atom_site_fract_y
_atom_site_fract_z
_atom_site_U_iso_or_equiv
_atom_site_adp_type
_atom_site_occupancy
_atom_site_symmetry_multiplicity
_atom_site_calc_flag
_atom_site_refinement_flags
Zn1 Zn 0.31749(7) 0.37552(3) 0.47291(5) 0.0465(3) Uani 1 1 d .
N1 N 0.7642(6) 0.5477(2) 1.0562(4) 0.0580(14) Uani 1 1 d .
N2 N 0.8522(6) 0.5418(2) 1.1445(4) 0.0594(14) Uani 1 1 d .
N3 N 0.8366(5) 0.46237(19) 1.0561(3) 0.0510(13) Uani 1 1 d .
H3A H 0.8498 0.4288 1.0398 0.061 Uiso 1 1 calc R
N4 N 1.1795(5) 0.41564(19) 1.3712(3) 0.0475(12) Uani 1 1 d .
N5 N 0.8138(5) 0.20077(19) -0.0852(3) 0.0518(13) Uani 1 1 d .
N6 N 0.9015(6) 0.20665(19) -0.1733(4) 0.0578(14) Uani 1 1 d .
N7 N 0.8506(5) 0.28848(19) -0.1034(4) 0.0533(13) Uani 1 1 d .
H7A H 0.8502 0.3231 -0.0946 0.064 Uiso 1 1 calc R
N8 N 1.1860(5) 0.33456(19) -0.4213(3) 0.0475(12) Uani 1 1 d .
O1 O 0.4592(4) 0.41147(16) 0.5699(3) 0.0524(10) Uani 1 1 d .
O2 O 0.3187(5) 0.48478(18) 0.5943(3) 0.0643(12) Uani 1 1 d .
O3 O 0.4476(5) 0.34056(18) 0.3707(3) 0.0621(12) Uani 1 1 d .
O4 O 0.3480(5) 0.2579(2) 0.3680(3) 0.0772(14) Uani 1 1 d .
O5 O 0.7556(6) 0.09374(18) 0.9778(4) 0.0545(14) Uani 0.75 1 d P
H5C H 0.6733 0.0991 1.0094 0.065 Uiso 0.75 1 d PR
H5D H 0.7529 0.0621 0.9507 0.065 Uiso 0.75 1 d PR
O6 O 0.6502(8) 0.6554(2) 0.0243(5) 0.098(3) Uani 0.75 1 d P
H6C H 0.6925 0.6269 0.0481 0.118 Uiso 0.75 1 d PR
H6D H 0.6639 0.6812 0.0679 0.118 Uiso 0.75 1 d PR
C1 C 0.4239(7) 0.4553(2) 0.6198(4) 0.0468(14) Uani 1 1 d .
C2 C 0.5161(6) 0.4673(2) 0.7172(4) 0.0428(13) Uani 1 1 d .
C3 C 0.5040(7) 0.5175(2) 0.7672(4) 0.0554(16) Uani 1 1 d .
H3 H 0.4426 0.5441 0.7381 0.066 Uiso 1 1 calc R
C4 C 0.5824(7) 0.5286(2) 0.8600(4) 0.0593(17) Uani 1 1 d .
H4 H 0.5732 0.5626 0.8916 0.071 Uiso 1 1 calc R
C5 C 0.6747(6) 0.4895(2) 0.9065(4) 0.0462(14) Uani 1 1 d .
C6 C 0.6857(7) 0.4391(2) 0.8556(4) 0.0555(16) Uani 1 1 d .
H6 H 0.7456 0.4121 0.8848 0.067 Uiso 1 1 calc R
C7 C 0.6093(7) 0.4288(2) 0.7633(4) 0.0521(15) Uani 1 1 d .
H7 H 0.6204 0.3951 0.7307 0.063 Uiso 1 1 calc R
C8 C 0.7562(7) 0.4997(2) 1.0041(4) 0.0490(14) Uani 1 1 d .
C12 C 1.1334(7) 0.4665(3) 1.3813(4) 0.0645(18) Uani 1 1 d .
H12 H 1.1647 0.4861 1.4403 0.077 Uiso 1 1 calc R
C9 C 0.8929(6) 0.4900(2) 1.1413(4) 0.0476(14) Uani 1 1 d .
C11 C 1.0410(8) 0.4923(3) 1.3088(4) 0.0669(19) Uani 1 1 d .
H11 H 1.0134 0.5283 1.3197 0.080 Uiso 1 1 calc R
C10 C 0.9897(6) 0.4647(2) 1.2203(4) 0.0467(14) Uani 1 1 d .
C14 C 1.0387(8) 0.4114(3) 1.2104(5) 0.070(2) Uani 1 1 d .
H14 H 1.0080 0.3908 1.1526 0.083 Uiso 1 1 calc R
C13 C 1.1315(8) 0.3887(3) 1.2845(5) 0.0669(19) Uani 1 1 d .
H13 H 1.1630 0.3531 1.2746 0.080 Uiso 1 1 calc R
C15 C 0.4337(7) 0.2933(3) 0.3316(5) 0.0528(15) Uani 1 1 d .
C16 C 0.5247(6) 0.2820(2) 0.2331(4) 0.0447(14) Uani 1 1 d .
C17 C 0.6046(7) 0.3225(2) 0.1853(4) 0.0549(16) Uani 1 1 d .
H17 H 0.6041 0.3570 0.2152 0.066 Uiso 1 1 calc R
C18 C 0.6869(7) 0.3137(2) 0.0932(4) 0.0538(15) Uani 1 1 d .
H18 H 0.7364 0.3423 0.0605 0.065 Uiso 1 1 calc R
C19 C 0.6939(6) 0.2607(2) 0.0505(4) 0.0448(14) Uani 1 1 d .
C20 C 0.6139(7) 0.2198(2) 0.1004(4) 0.0552(16) Uani 1 1 d .
H20 H 0.6171 0.1848 0.0726 0.066 Uiso 1 1 calc R
C21 C 0.5297(7) 0.2293(2) 0.1898(4) 0.0553(16) Uani 1 1 d .
H21 H 0.4768 0.2011 0.2212 0.066 Uiso 1 1 calc R
C22 C 0.7824(6) 0.2512(2) -0.0436(4) 0.0443(14) Uani 1 1 d .
C23 C 0.9205(6) 0.2603(2) -0.1807(4) 0.0463(14) Uani 1 1 d .
C26 C 1.1399(8) 0.3614(3) -0.3356(5) 0.0679(19) Uani 1 1 d .
H26 H 1.1694 0.3975 -0.3283 0.082 Uiso 1 1 calc R
C25 C 1.0512(8) 0.3394(3) -0.2569(5) 0.0676(19) Uani 1 1 d .
H25 H 1.0202 0.3606 -0.2001 0.081 Uiso 1 1 calc R
C24 C 1.0094(7) 0.2856(2) -0.2638(4) 0.0485(14) Uani 1 1 d .
C28 C 1.0605(7) 0.2560(3) -0.3516(4) 0.0547(16) Uani 1 1 d .
H28 H 1.0374 0.2193 -0.3588 0.066 Uiso 1 1 calc R
C27 C 1.1474(7) 0.2827(2) -0.4289(4) 0.0537(16) Uani 1 1 d .
H27 H 1.1788 0.2630 -0.4876 0.064 Uiso 1 1 calc R

loop_
_atom_site_aniso_label
_atom_site_aniso_U_11
_atom_site_aniso_U_22
_atom_site_aniso_U_33
_atom_site_aniso_U_23
_atom_site_aniso_U_13
_atom_site_aniso_U_12
Zn1 0.0545(5) 0.0457(4) 0.0393(4) -0.0026(3) 0.0025(3) -0.0001(3)
N1 0.078(4) 0.047(3) 0.049(3) -0.003(2) -0.021(3) 0.001(3)
N2 0.082(4) 0.048(3) 0.047(3) -0.009(2) -0.020(3) 0.001(3)
N3 0.066(3) 0.035(3) 0.052(3) -0.006(2) -0.013(3) 0.002(2)
N4 0.052(3) 0.044(3) 0.046(3) 0.001(2) -0.001(2) -0.001(2)
N5 0.062(3) 0.048(3) 0.046(3) -0.005(2) 0.021(2) 0.000(3)
N6 0.075(4) 0.040(3) 0.059(3) -0.011(2) 0.022(3) -0.006(3)
N7 0.072(3) 0.038(3) 0.051(3) -0.006(2) 0.014(3) -0.004(3)
N8 0.055(3) 0.038(3) 0.050(3) -0.001(2) 0.010(2) -0.004(2)
O1 0.057(3) 0.050(3) 0.050(2) -0.011(2) -0.004(2) -0.001(2)
O2 0.075(3) 0.060(3) 0.057(3) -0.003(2) -0.020(2) 0.006(2)
O3 0.074(3) 0.061(3) 0.051(2) -0.017(2) 0.012(2) 0.006(2)
O4 0.085(3) 0.076(3) 0.070(3) -0.015(3) 0.037(3) -0.009(3)
O5 0.063(3) 0.021(3) 0.080(4) -0.004(2) 0.026(3) -0.004(3)
O6 0.143(6) 0.034(3) 0.117(5) -0.018(3) -0.054(5) 0.029(4)
C1 0.059(4) 0.042(4) 0.039(3) 0.002(3) 0.005(3) -0.007(3)
C2 0.051(3) 0.036(3) 0.042(3) -0.004(2) 0.002(3) -0.001(3)
C3 0.074(4) 0.040(3) 0.053(3) -0.004(3) -0.017(3) 0.011(3)
C4 0.086(5) 0.035(3) 0.056(4) -0.014(3) -0.014(4) 0.008(3)
C5 0.055(4) 0.038(3) 0.046(3) 0.003(3) -0.001(3) 0.006(3)
C6 0.073(4) 0.041(4) 0.052(4) -0.004(3) -0.010(3) 0.016(3)
C7 0.066(4) 0.039(3) 0.052(3) -0.008(3) -0.008(3) 0.005(3)
C8 0.061(4) 0.036(3) 0.049(3) 0.000(3) -0.006(3) -0.003(3)
C12 0.075(4) 0.075(5) 0.043(3) -0.018(3) -0.013(3) 0.010(4)
C9 0.057(4) 0.045(4) 0.041(3) -0.004(3) -0.003(3) 0.000(3)
C11 0.094(5) 0.052(4) 0.054(4) -0.012(3) -0.021(4) 0.023(4)
C10 0.051(3) 0.045(4) 0.044(3) -0.001(3) -0.001(3) -0.006(3)
C14 0.088(5) 0.045(4) 0.076(5) -0.012(3) -0.035(4) -0.004(4)
C13 0.079(5) 0.043(4) 0.078(5) -0.002(3) -0.028(4) -0.004(3)
C15 0.053(4) 0.063(4) 0.043(3) -0.005(3) -0.001(3) 0.004(3)
C16 0.048(3) 0.047(4) 0.040(3) -0.005(3) -0.002(3) 0.005(3)
C17 0.068(4) 0.044(4) 0.052(4) -0.008(3) 0.006(3) 0.000(3)
C18 0.065(4) 0.044(4) 0.053(4) -0.002(3) 0.011(3) 0.002(3)
C19 0.052(3) 0.043(3) 0.039(3) 0.001(2) 0.002(3) -0.001(3)
C20 0.072(4) 0.043(4) 0.051(3) -0.013(3) 0.017(3) -0.003(3)
C21 0.064(4) 0.048(4) 0.053(4) -0.007(3) 0.014(3) -0.007(3)
C22 0.047(3) 0.041(3) 0.044(3) -0.001(3) 0.001(3) -0.005(3)
C23 0.046(3) 0.051(4) 0.042(3) -0.004(3) 0.008(3) -0.005(3)
C26 0.082(5) 0.056(4) 0.066(4) -0.011(3) 0.030(4) -0.012(4)
C25 0.090(5) 0.055(4) 0.058(4) -0.017(3) 0.027(4) -0.011(4)
C24 0.061(4) 0.041(3) 0.043(3) 0.000(3) 0.005(3) -0.006(3)
C28 0.064(4) 0.054(4) 0.046(3) -0.004(3) 0.014(3) -0.007(3)
C27 0.067(4) 0.052(4) 0.042(3) -0.006(3) 0.008(3) -0.006(3)

loop_
_atom_type_symbol
_atom_type_description
_atom_type_scat_dispersion_real
_atom_type_scat_dispersion_imag
_atom_type_scat_source
C C 0.0033 0.0016 'International Tables Vol C Tables 4.2.6.8 and 6.1.1.4'
H H 0.0000 0.0000 'International Tables Vol C Tables 4.2.6.8 and 6.1.1.4'
N N 0.0061 0.0033 'International Tables Vol C Tables 4.2.6.8 and 6.1.1.4'
O O 0.0106 0.0060 'International Tables Vol C Tables 4.2.6.8 and 6.1.1.4'
Zn Zn 0.2839 1.4301 'International Tables Vol C Tables 4.2.6.8 and 6.1.1.4'

loop_
_geom_angle_atom_site_label_1
_geom_angle_atom_site_label_2
_geom_angle_atom_site_label_3
_geom_angle
_geom_angle_site_symmetry_1
_geom_angle_site_symmetry_3
O3 Zn1 O1 102.96(17) . .
O3 Zn1 N4 99.21(18) . 1_454
O1 Zn1 N4 124.35(18) . 1_454
O3 Zn1 N8 124.28(19) . 1_456
O1 Zn1 N8 100.72(17) . 1_456
N4 Zn1 N8 107.47(19) 1_454 1_456
C8 N1 N2 109.4(5) . .
C9 N2 N1 103.6(4) . .
C8 N3 C9 104.0(4) . .
C8 N3 H3A 128.0 . .
C9 N3 H3A 128.0 . .
C12 N4 C13 116.3(5) . .
C12 N4 Zn1 125.9(4) . 1_656
C13 N4 Zn1 117.8(4) . 1_656
N6 N5 C22 109.4(4) . .
C23 N6 N5 103.6(4) . .
C22 N7 C23 105.7(5) . .
C22 N7 H7A 127.2 . .
C23 N7 H7A 127.2 . .
C27 N8 C26 117.0(5) . .
C27 N8 Zn1 125.2(4) . 1_654
C26 N8 Zn1 117.7(4) . 1_654
C1 O1 Zn1 121.4(4) . .
C15 O3 Zn1 127.3(4) . .
H5C O5 H5D 107.9 . .
H6C O6 H6D 108.9 . .
O2 C1 O1 123.6(5) . .
O2 C1 C2 121.1(5) . .
O1 C1 C2 115.3(5) . .
C7 C2 C3 117.6(5) . .
C7 C2 C1 122.4(5) . .
C3 C2 C1 120.0(5) . .
C2 C3 C4 121.1(5) . .
C2 C3 H3 119.5 . .
C4 C3 H3 119.5 . .
C3 C4 C5 121.1(5) . .
C3 C4 H4 119.5 . .
C5 C4 H4 119.5 . .
C4 C5 C6 117.4(5) . .
C4 C5 C8 122.2(5) . .
C6 C5 C8 120.4(5) . .
C7 C6 C5 121.1(5) . .
C7 C6 H6 119.4 . .
C5 C6 H6 119.4 . .
C6 C7 C2 121.8(5) . .
C6 C7 H7 119.1 . .
C2 C7 H7 119.1 . .
N3 C8 N1 109.4(5) . .
N3 C8 C5 124.5(5) . .
N1 C8 C5 126.1(5) . .
N4 C12 C11 123.7(5) . .
N4 C12 H12 118.1 . .
C11 C12 H12 118.1 . .
N2 C9 N3 113.6(5) . .
N2 C9 C10 123.6(5) . .
N3 C9 C10 122.8(5) . .
C10 C11 C12 120.4(6) . .
C10 C11 H11 119.8 . .
C12 C11 H11 119.8 . .
C11 C10 C14 115.5(5) . .
C11 C10 C9 122.5(5) . .
C14 C10 C9 122.0(5) . .
C13 C14 C10 121.0(6) . .
C13 C14 H14 119.5 . .
C10 C14 H14 119.5 . .
N4 C13 C14 123.2(6) . .
N4 C13 H13 118.4 . .
C14 C13 H13 118.4 . .
O4 C15 O3 123.7(6) . .
O4 C15 C16 120.5(6) . .
O3 C15 C16 115.8(6) . .
C17 C16 C21 118.8(5) . .
C17 C16 C15 120.8(5) . .
C21 C16 C15 120.4(5) . .
C16 C17 C18 122.2(6) . .
C16 C17 H17 118.9 . .
C18 C17 H17 118.9 . .
C17 C18 C19 119.1(5) . .
C17 C18 H18 120.4 . .
C19 C18 H18 120.4 . .
C20 C19 C18 118.2(5) . .
C20 C19 C22 122.6(5) . .
C18 C19 C22 119.2(5) . .
C21 C20 C19 122.2(5) . .
C21 C20 H20 118.9 . .
C19 C20 H20 118.9 . .
C20 C21 C16 119.5(6) . .
C20 C21 H21 120.3 . .
C16 C21 H21 120.3 . .
N7 C22 N5 107.9(5) . .
N7 C22 C19 127.2(5) . .
N5 C22 C19 124.8(5) . .
N6 C23 N7 113.4(5) . .
N6 C23 C24 122.9(5) . .
N7 C23 C24 123.8(5) . .
N8 C26 C25 124.6(6) . .
N8 C26 H26 117.7 . .
C25 C26 H26 117.7 . .
C24 C25 C26 119.1(6) . .
C24 C25 H25 120.4 . .
C26 C25 H25 120.4 . .
C25 C24 C28 117.3(5) . .
C25 C24 C23 120.9(5) . .
C28 C24 C23 121.8(5) . .
C24 C28 C27 119.2(6) . .
C24 C28 H28 120.4 . .
C27 C28 H28 120.4 . .
N8 C27 C28 122.8(5) . .
N8 C27 H27 118.6 . .
C28 C27 H27 118.6 . .

loop_
_geom_bond_atom_site_label_1
_geom_bond_atom_site_label_2
_geom_bond_distance
_geom_bond_site_symmetry_2
Zn1 O3 1.943(4) .
Zn1 O1 1.973(4) .
Zn1 N4 2.037(4) 1_454
Zn1 N8 2.049(4) 1_456
N1 C8 1.355(7) .
N1 N2 1.373(6) .
N2 C9 1.325(7) .
N3 C8 1.339(7) .
N3 C9 1.369(6) .
N3 H3A 0.8600 .
N4 C12 1.324(8) .
N4 C13 1.350(7) .
N4 Zn1 2.037(4) 1_656
N5 N6 1.372(6) .
N5 C22 1.378(7) .
N6 C23 1.335(7) .
N7 C22 1.336(7) .
N7 C23 1.352(7) .
N7 H7A 0.8600 .
N8 C27 1.326(7) .
N8 C26 1.335(7) .
N8 Zn1 2.049(4) 1_654
O1 C1 1.289(6) .
O2 C1 1.232(7) .
O3 C15 1.269(7) .
O4 C15 1.249(7) .
O5 H5C 0.8500 .
O5 H5D 0.8501 .
O6 H6C 0.8501 .
O6 H6D 0.8500 .
C1 C2 1.510(7) .
C2 C7 1.390(7) .
C2 C3 1.392(7) .
C3 C4 1.394(7) .
C3 H3 0.9300 .
C4 C5 1.397(7) .
C4 H4 0.9300 .
C5 C6 1.401(7) .
C5 C8 1.454(7) .
C6 C7 1.376(7) .
C6 H6 0.9300 .
C7 H7 0.9300 .
C12 C11 1.387(8) .
C12 H12 0.9300 .
C9 C10 1.461(7) .
C11 C10 1.387(7) .
C11 H11 0.9300 .
C10 C14 1.389(8) .
C14 C13 1.370(8) .
C14 H14 0.9300 .
C13 H13 0.9300 .
C15 C16 1.515(8) .
C16 C17 1.368(8) .
C16 C21 1.408(8) .
C17 C18 1.396(7) .
C17 H17 0.9300 .
C18 C19 1.410(8) .
C18 H18 0.9300 .
C19 C20 1.389(8) .
C19 C22 1.450(7) .
C20 C21 1.379(8) .
C20 H20 0.9300 .
C21 H21 0.9300 .
C23 C24 1.459(8) .
C26 C25 1.386(8) .
C26 H26 0.9300 .
C25 C24 1.378(8) .
C25 H25 0.9300 .
C24 C28 1.406(8) .
C28 C27 1.411(8) .
C28 H28 0.9300 .
C27 H27 0.9300 .
